data_1553187
loop_
_publ_author_name
'Li, Yaxuan'
'Fu, Yajie'
'Ren, Chaojie'
'Tang, Dong'
'Wu, Ping'
'Meng, Xu'
'Chen, Baohua'

_publ_section_title
;
 Copper-catalyzed oxidative coupling reaction of \a,\b-unsaturated
 aldehydes with amidines: synthesis of
 1,2,4-trisubstituted-1H-imidazole-5-carbaldehydes
;
_journal_issue 12
_journal_name_full 'Organic Chemistry Frontiers'
_journal_page_first 1632
_journal_paper_doi 10.1039/C5QO00285K
_journal_volume 2
_journal_year 2015
_chemical_formula_moiety 'C22 H16 N2 O'
_chemical_formula_sum 'C22 H16 N2 O'
_chemical_formula_weight 324.37
_space_group_crystal_system monoclinic
_space_group_IT_number 14
_space_group_name_Hall '-P 2ybc'
_space_group_name_H-M_alt 'P 1 21/c 1'
_atom_sites_solution_hydrogens geom
_atom_sites_solution_primary direct
_atom_sites_solution_secondary difmap
_audit_creation_date 2015-03-24
_audit_creation_method
;
Olex2 1.2
(compiled 2014.11.28 svn.r3106 for OlexSys, GUI svn.r4959)
;
_audit_update_record
;
2015-06-29 deposited with the CCDC.
2015-11-04 downloaded from the CCDC.
;
_cell_angle_alpha 90.00
_cell_angle_beta 100.439(5)
_cell_angle_gamma 90.00
_cell_formula_units_Z 4
_cell_length_a 8.4582(5)
_cell_length_b 11.1421(5)
_cell_length_c 18.5214(12)
_cell_measurement_reflns_used 1570
_cell_measurement_temperature 291.73(10)
_cell_measurement_theta_max 24.2740
_cell_measurement_theta_min 3.8140
_cell_volume 1716.61(17)
_computing_cell_refinement
;
CrysAlisPro, Agilent Technologies,
Version 1.171.37.33 (release 27-03-2014 CrysAlis171 .NET)
(compiled Mar 27 2014,17:12:48)
;
_computing_data_collection
;
CrysAlisPro, Agilent Technologies,
Version 1.171.37.33 (release 27-03-2014 CrysAlis171 .NET)
(compiled Mar 27 2014,17:12:48)
;
_computing_data_reduction
;
CrysAlisPro, Agilent Technologies,
Version 1.171.37.33 (release 27-03-2014 CrysAlis171 .NET)
(compiled Mar 27 2014,17:12:48)
;
_computing_molecular_graphics 'Olex2 (Dolomanov et al., 2009)'
_computing_publication_material 'Olex2 (Dolomanov et al., 2009)'
_computing_structure_refinement 'ShelXL (Sheldrick, 2008)'
_computing_structure_solution 'ShelXS (Sheldrick, 2008)'
_diffrn_ambient_environment air
_diffrn_ambient_temperature 291.73(10)
_diffrn_detector 'CCD plate'
_diffrn_detector_area_resol_mean 16.0733
_diffrn_detector_type Eos
_diffrn_measured_fraction_theta_full 0.997
_diffrn_measured_fraction_theta_max 0.998
_diffrn_measurement_details
;
#__ type_ start__ end____ width___ exp.time_
  1 omega  -12.00   84.00   1.5000    4.0000
omega____ theta____ kappa____ phi______ frames
    -       20.7416   19.0000  150.0000 64

#__ type_ start__ end____ width___ exp.time_
  2 omega  -27.00    0.00   1.5000    4.0000
omega____ theta____ kappa____ phi______ frames
    -      -17.3041   38.0000  -60.0000 18

#__ type_ start__ end____ width___ exp.time_
  3 omega  -32.00   40.00   1.5000    4.0000
omega____ theta____ kappa____ phi______ frames
    -       20.7416  -57.0000  -60.0000 48

#__ type_ start__ end____ width___ exp.time_
  4 omega   46.00   73.00   1.5000    4.0000
omega____ theta____ kappa____ phi______ frames
    -       20.7416  178.0000  120.0000 18
;
_diffrn_measurement_device 'four-circle diffractometer'
_diffrn_measurement_device_type 'SuperNova, Dual, Cu at zero, Eos'
_diffrn_measurement_method '\w scans'
_diffrn_orient_matrix_UB_11 -0.0742174000
_diffrn_orient_matrix_UB_12 -0.0252359000
_diffrn_orient_matrix_UB_13 -0.0173262000
_diffrn_orient_matrix_UB_21 0.0047710000
_diffrn_orient_matrix_UB_22 -0.0425630000
_diffrn_orient_matrix_UB_23 0.0287886000
_diffrn_orient_matrix_UB_31 -0.0416143000
_diffrn_orient_matrix_UB_32 0.0400645000
_diffrn_orient_matrix_UB_33 0.0197211000
_diffrn_radiation_monochromator mirror
_diffrn_radiation_probe x-ray
_diffrn_radiation_type MoK\a
_diffrn_radiation_wavelength 0.71073
_diffrn_reflns_av_R_equivalents 0.0290
_diffrn_reflns_av_unetI/netI 0.0484
_diffrn_reflns_limit_h_max 10
_diffrn_reflns_limit_h_min -10
_diffrn_reflns_limit_k_max 13
_diffrn_reflns_limit_k_min -7
_diffrn_reflns_limit_l_max 18
_diffrn_reflns_limit_l_min -22
_diffrn_reflns_number 6540
_diffrn_reflns_theta_full 25.50
_diffrn_reflns_theta_max 26.02
_diffrn_reflns_theta_min 3.52
_diffrn_source 'SuperNova (Mo) X-ray Source'
_exptl_absorpt_coefficient_mu 0.078
_exptl_absorpt_correction_T_max 1.00000
_exptl_absorpt_correction_T_min 0.87831
_exptl_absorpt_correction_type multi-scan
_exptl_absorpt_process_details
;
CrysAlisPro, Agilent Technologies,
Version 1.171.37.33 (release 27-03-2014 CrysAlis171 .NET)
(compiled Mar 27 2014,17:12:48)
Empirical absorption correction using spherical harmonics,
 implemented in SCALE3 ABSPACK scaling algorithm.
;
_exptl_crystal_colour 'clear light colourless'
_exptl_crystal_colour_lustre clear
_exptl_crystal_colour_modifier light
_exptl_crystal_colour_primary colourless
_exptl_crystal_density_diffrn 1.255
_exptl_crystal_density_method 'not measured'
_exptl_crystal_description block
_exptl_crystal_F_000 680
_exptl_crystal_size_max 0.37
_exptl_crystal_size_mid 0.35
_exptl_crystal_size_min 0.32
_refine_diff_density_max 0.342
_refine_diff_density_min -0.233
_refine_diff_density_rms 0.036
_refine_ls_extinction_coef 0.027(2)
_refine_ls_extinction_expression Fc^*^=kFc[1+0.001xFc^2^\l^3^/sin(2\q)]^-1/4^
_refine_ls_extinction_method SHELXL
_refine_ls_goodness_of_fit_ref 1.054
_refine_ls_hydrogen_treatment constr
_refine_ls_matrix_type full
_refine_ls_number_parameters 227
_refine_ls_number_reflns 3377
_refine_ls_number_restraints 0
_refine_ls_restrained_S_all 1.054
_refine_ls_R_factor_all 0.0863
_refine_ls_R_factor_gt 0.0557
_refine_ls_shift/su_max 0.000
_refine_ls_shift/su_mean 0.000
_refine_ls_structure_factor_coef Fsqd
_refine_ls_weighting_details 'calc w=1/[\s^2^(Fo^2^)+(0.0445P)^2^+0.5478P] where P=(Fo^2^+2Fc^2^)/3'
_refine_ls_weighting_scheme calc
_refine_ls_wR_factor_gt 0.1205
_refine_ls_wR_factor_ref 0.1413
_reflns_number_gt 2316
_reflns_number_total 3377
_reflns_threshold_expression >2sigma(I)
_cod_data_source_file c5qo00285k2.cif
_cod_data_source_block liyx0323
_cod_original_cell_volume 1716.59(17)
_cod_database_code 1553187
_reflns_odcompleteness_completeness 99.65
_reflns_odcompleteness_iscentric 1
_reflns_odcompleteness_theta 26.32
_olex2_refinement_description
;
1. Fixed Uiso
 At 1.2 times of:
  All C(H) groups
2.a Aromatic/amide H refined with riding coordinates:
 C14(H14), C5(H5), C13(H13), C1(H1), C22(H22), C16(H16), C10(H10), C18(H18),
 C3(H3), C11(H11), C12(H12), C21(H21), C2(H2), C4(H4), C20(H20), C19(H19)
;
_olex2_date_sample_data_collection 2015-03-23
_olex2_submission_special_instructions 'No special instructions were received'

loop_
_space_group_symop_id
_space_group_symop_operation_xyz
1 'x, y, z'
2 '-x, y+1/2, -z+1/2'
3 '-x, -y, -z'
4 'x, -y-1/2, z-1/2'

loop_
_atom_site_label
_atom_site_type_symbol
_atom_site_fract_x
_atom_site_fract_y
_atom_site_fract_z
_atom_site_U_iso_or_equiv
_atom_site_adp_type
_atom_site_occupancy
_atom_site_calc_flag
_atom_site_refinement_flags_posn
N1 N 0.2681(2) 0.43647(15) 0.04699(9) 0.0424(4) Uani 1 d .
N2 N 0.1941(2) 0.44762(15) -0.07441(9) 0.0461(5) Uani 1 d .
C7 C 0.2501(2) 0.50853(19) -0.01357(11) 0.0422(5) Uani 1 d .
C15 C 0.2200(3) 0.32170(18) 0.02209(11) 0.0427(5) Uani 1 d .
C8 C 0.1741(2) 0.33221(18) -0.05309(11) 0.0426(5) Uani 1 d .
C9 C 0.1101(3) 0.24116(18) -0.10841(11) 0.0443(5) Uani 1 d .
C17 C 0.3216(2) 0.47449(19) 0.12210(11) 0.0433(5) Uani 1 d .
C14 C -0.0032(3) 0.1569(2) -0.09692(13) 0.0531(6) Uani 1 d .
H14 H -0.0379 0.1548 -0.0521 0.064 Uiso 1 calc R
O1 O 0.2530(3) 0.20716(16) 0.13189(10) 0.0816(6) Uani 1 d .
C6 C 0.2814(3) 0.63836(19) -0.01507(12) 0.0451(5) Uani 1 d .
C5 C 0.3991(3) 0.6970(2) 0.03476(14) 0.0573(6) Uani 1 d .
H5 H 0.4627 0.6538 0.0721 0.069 Uiso 1 calc R
C13 C -0.0653(3) 0.0758(2) -0.15141(14) 0.0607(7) Uani 1 d .
H13 H -0.1410 0.0195 -0.1429 0.073 Uiso 1 calc R
C1 C 0.1903(3) 0.7039(2) -0.07130(13) 0.0554(6) Uani 1 d .
H1 H 0.1123 0.6654 -0.1053 0.066 Uiso 1 calc R
C22 C 0.2292(3) 0.5554(2) 0.15200(13) 0.0533(6) Uani 1 d .
H22 H 0.1295 0.5788 0.1259 0.064 Uiso 1 calc R
C16 C 0.2244(3) 0.2138(2) 0.06614(13) 0.0563(6) Uani 1 d .
H16 H 0.2026 0.1420 0.0407 0.068 Uiso 1 calc R
C10 C 0.1586(3) 0.2432(2) -0.17615(12) 0.0559(6) Uani 1 d .
H10 H 0.2336 0.2998 -0.1851 0.067 Uiso 1 calc R
C18 C 0.4664(3) 0.4356(3) 0.16052(13) 0.0696(8) Uani 1 d .
H18 H 0.5275 0.3796 0.1404 0.084 Uiso 1 calc R
C3 C 0.3292(4) 0.8834(2) -0.02667(19) 0.0781(9) Uani 1 d .
H3 H 0.3443 0.9658 -0.0301 0.094 Uiso 1 calc R
C11 C 0.0969(3) 0.1625(2) -0.23010(14) 0.0666(7) Uani 1 d .
H11 H 0.1311 0.1644 -0.2751 0.080 Uiso 1 calc R
C12 C -0.0152(3) 0.0786(2) -0.21797(15) 0.0657(7) Uani 1 d .
H12 H -0.0568 0.0242 -0.2546 0.079 Uiso 1 calc R
C21 C 0.2853(4) 0.6015(3) 0.22082(15) 0.0748(8) Uani 1 d .
H21 H 0.2249 0.6580 0.2409 0.090 Uiso 1 calc R
C2 C 0.2145(4) 0.8262(2) -0.07721(16) 0.0707(8) Uani 1 d .
H2 H 0.1534 0.8695 -0.1152 0.085 Uiso 1 calc R
C4 C 0.4215(4) 0.8193(2) 0.02884(17) 0.0751(8) Uani 1 d .
H4 H 0.4995 0.8582 0.0626 0.090 Uiso 1 calc R
C20 C 0.4290(4) 0.5642(3) 0.25948(16) 0.0947(11) Uani 1 d .
H20 H 0.4662 0.5950 0.3061 0.114 Uiso 1 calc R
C19 C 0.5192(4) 0.4819(4) 0.23020(16) 0.0988(12) Uani 1 d .
H19 H 0.6170 0.4567 0.2573 0.119 Uiso 1 calc R

loop_
_atom_site_aniso_label
_atom_site_aniso_U_11
_atom_site_aniso_U_22
_atom_site_aniso_U_33
_atom_site_aniso_U_23
_atom_site_aniso_U_13
_atom_site_aniso_U_12
N1 0.0448(10) 0.0430(10) 0.0384(10) 0.0016(8) 0.0049(7) 0.0030(8)
N2 0.0495(11) 0.0463(10) 0.0415(10) 0.0015(8) 0.0056(8) 0.0009(9)
C7 0.0405(12) 0.0445(12) 0.0415(12) 0.0054(10) 0.0068(9) 0.0038(10)
C15 0.0455(12) 0.0392(11) 0.0441(12) 0.0015(9) 0.0097(9) 0.0045(9)
C8 0.0415(12) 0.0432(12) 0.0437(12) 0.0011(10) 0.0091(9) 0.0043(10)
C9 0.0434(12) 0.0436(11) 0.0453(12) -0.0003(10) 0.0065(9) 0.0050(10)
C17 0.0398(12) 0.0509(12) 0.0383(11) 0.0016(10) 0.0050(9) -0.0021(10)
C14 0.0547(15) 0.0553(14) 0.0495(13) 0.0029(11) 0.0102(11) -0.0016(12)
O1 0.1123(17) 0.0701(12) 0.0584(12) 0.0142(10) 0.0048(10) -0.0006(11)
C6 0.0456(12) 0.0435(12) 0.0482(13) 0.0034(10) 0.0143(10) 0.0018(10)
C5 0.0509(14) 0.0539(14) 0.0670(16) 0.0053(12) 0.0103(12) -0.0105(11)
C13 0.0599(16) 0.0496(13) 0.0696(17) 0.0008(13) 0.0034(13) -0.0068(12)
C1 0.0627(15) 0.0518(13) 0.0526(14) 0.0084(11) 0.0133(11) 0.0068(12)
C22 0.0539(14) 0.0527(13) 0.0530(14) -0.0022(11) 0.0088(11) -0.0002(11)
C16 0.0633(16) 0.0577(15) 0.0479(14) 0.0061(12) 0.0100(11) 0.0063(12)
C10 0.0612(15) 0.0566(14) 0.0521(14) -0.0050(12) 0.0164(11) -0.0056(12)
C18 0.0471(14) 0.106(2) 0.0534(15) 0.0055(15) 0.0026(11) 0.0155(15)
C3 0.088(2) 0.0441(14) 0.112(3) 0.0088(16) 0.0445(19) -0.0077(15)
C11 0.0802(19) 0.0711(17) 0.0502(15) -0.0115(13) 0.0166(13) -0.0003(15)
C12 0.0722(18) 0.0592(15) 0.0621(16) -0.0149(13) 0.0028(13) -0.0013(14)
C21 0.089(2) 0.0738(18) 0.0633(18) -0.0211(15) 0.0200(15) -0.0152(16)
C2 0.081(2) 0.0553(16) 0.081(2) 0.0205(15) 0.0294(16) 0.0099(15)
C4 0.0701(19) 0.0609(16) 0.097(2) -0.0006(16) 0.0222(16) -0.0238(15)
C20 0.091(2) 0.136(3) 0.0536(18) -0.0241(19) 0.0016(17) -0.036(2)
C19 0.0531(17) 0.174(4) 0.0610(19) 0.002(2) -0.0116(14) -0.007(2)

loop_
_atom_type_symbol
_atom_type_description
_atom_type_scat_dispersion_real
_atom_type_scat_dispersion_imag
_atom_type_scat_source
C C 0.0033 0.0016 'International Tables Vol C Tables 4.2.6.8 and 6.1.1.4'
H H 0.0000 0.0000 'International Tables Vol C Tables 4.2.6.8 and 6.1.1.4'
N N 0.0061 0.0033 'International Tables Vol C Tables 4.2.6.8 and 6.1.1.4'
O O 0.0106 0.0060 'International Tables Vol C Tables 4.2.6.8 and 6.1.1.4'

loop_
_geom_angle_atom_site_label_1
_geom_angle_atom_site_label_2
_geom_angle_atom_site_label_3
_geom_angle
C7 N1 C15 106.57(16)
C7 N1 C17 125.93(17)
C15 N1 C17 127.47(17)
C7 N2 C8 106.26(17)
N1 C7 C6 126.86(19)
N2 C7 N1 111.48(18)
N2 C7 C6 121.63(18)
N1 C15 C16 126.73(19)
C8 C15 N1 105.51(17)
C8 C15 C16 127.7(2)
N2 C8 C15 110.17(18)
N2 C8 C9 119.78(18)
C15 C8 C9 130.04(19)
C14 C9 C8 122.5(2)
C14 C9 C10 118.4(2)
C10 C9 C8 119.0(2)
C22 C17 N1 118.55(18)
C18 C17 N1 120.1(2)
C18 C17 C22 121.2(2)
C9 C14 H14 119.6
C9 C14 C13 120.8(2)
C13 C14 H14 119.6
C5 C6 C7 123.9(2)
C1 C6 C7 117.0(2)
C1 C6 C5 119.0(2)
C6 C5 H5 119.9
C4 C5 C6 120.1(2)
C4 C5 H5 119.9
C14 C13 H13 120.0
C12 C13 C14 120.1(2)
C12 C13 H13 120.0
C6 C1 H1 119.8
C2 C1 C6 120.5(2)
C2 C1 H1 119.8
C17 C22 H22 120.3
C17 C22 C21 119.5(2)
C21 C22 H22 120.3
C15 C16 H16 116.5
O1 C16 C15 127.0(2)
O1 C16 H16 116.5
C9 C10 H10 119.7
C11 C10 C9 120.6(2)
C11 C10 H10 119.7
C17 C18 H18 120.9
C17 C18 C19 118.2(3)
C19 C18 H18 120.9
C2 C3 H3 119.9
C4 C3 H3 119.9
C4 C3 C2 120.2(2)
C10 C11 H11 119.8
C10 C11 C12 120.5(2)
C12 C11 H11 119.8
C13 C12 C11 119.6(2)
C13 C12 H12 120.2
C11 C12 H12 120.2
C22 C21 H21 120.0
C20 C21 C22 120.0(3)
C20 C21 H21 120.0
C1 C2 H2 120.1
C3 C2 C1 119.9(3)
C3 C2 H2 120.1
C5 C4 H4 119.8
C3 C4 C5 120.3(3)
C3 C4 H4 119.8
C21 C20 H20 119.8
C21 C20 C19 120.4(3)
C19 C20 H20 119.8
C18 C19 H19 119.7
C20 C19 C18 120.7(3)
C20 C19 H19 119.7

loop_
_geom_bond_atom_site_label_1
_geom_bond_atom_site_label_2
_geom_bond_distance
N1 C7 1.365(2)
N1 C15 1.395(2)
N1 C17 1.446(2)
N2 C7 1.327(2)
N2 C8 1.365(3)
C7 C6 1.472(3)
C15 C8 1.381(3)
C15 C16 1.450(3)
C8 C9 1.474(3)
C9 C14 1.385(3)
C9 C10 1.389(3)
C17 C22 1.374(3)
C17 C18 1.370(3)
C14 H14 0.9300
C14 C13 1.386(3)
O1 C16 1.200(3)
C6 C5 1.391(3)
C6 C1 1.386(3)
C5 H5 0.9300
C5 C4 1.383(3)
C13 H13 0.9300
C13 C12 1.374(3)
C1 H1 0.9300
C1 C2 1.385(3)
C22 H22 0.9300
C22 C21 1.376(3)
C16 H16 0.9300
C10 H10 0.9300
C10 C11 1.376(3)
C18 H18 0.9300
C18 C19 1.387(4)
C3 H3 0.9300
C3 C2 1.377(4)
C3 C4 1.374(4)
C11 H11 0.9300
C11 C12 1.379(4)
C12 H12 0.9300
C21 H21 0.9300
C21 C20 1.359(4)
C2 H2 0.9300
C4 H4 0.9300
C20 H20 0.9300
C20 C19 1.366(5)
C19 H19 0.9300

loop_
_geom_torsion_atom_site_label_1
_geom_torsion_atom_site_label_2
_geom_torsion_atom_site_label_3
_geom_torsion_atom_site_label_4
_geom_torsion
N1 C7 C6 C5 31.9(3)
N1 C7 C6 C1 -150.2(2)
N1 C15 C8 N2 0.6(2)
N1 C15 C8 C9 -178.8(2)
N1 C15 C16 O1 8.8(4)
N1 C17 C22 C21 -173.8(2)
N1 C17 C18 C19 174.8(2)
N2 C7 C6 C5 -150.2(2)
N2 C7 C6 C1 27.7(3)
N2 C8 C9 C14 -137.7(2)
N2 C8 C9 C10 39.0(3)
C7 N1 C15 C8 -0.5(2)
C7 N1 C15 C16 177.2(2)
C7 N1 C17 C22 63.1(3)
C7 N1 C17 C18 -113.0(3)
C7 N2 C8 C15 -0.5(2)
C7 N2 C8 C9 178.98(18)
C7 C6 C5 C4 179.3(2)
C7 C6 C1 C2 -178.9(2)
C15 N1 C7 N2 0.2(2)
C15 N1 C7 C6 178.3(2)
C15 N1 C17 C22 -114.7(2)
C15 N1 C17 C18 69.2(3)
C15 C8 C9 C14 41.7(3)
C15 C8 C9 C10 -141.7(2)
C8 N2 C7 N1 0.2(2)
C8 N2 C7 C6 -177.99(19)
C8 C15 C16 O1 -174.0(2)
C8 C9 C14 C13 177.4(2)
C8 C9 C10 C11 -177.6(2)
C9 C14 C13 C12 -0.3(4)
C9 C10 C11 C12 0.5(4)
C17 N1 C7 N2 -177.99(17)
C17 N1 C7 C6 0.1(3)
C17 N1 C15 C8 177.65(18)
C17 N1 C15 C16 -4.7(3)
C17 C22 C21 C20 -1.9(4)
C17 C18 C19 C20 -0.1(5)
C14 C9 C10 C11 -0.8(3)
C14 C13 C12 C11 0.0(4)
C6 C5 C4 C3 -0.7(4)
C6 C1 C2 C3 -0.4(4)
C5 C6 C1 C2 -0.9(3)
C1 C6 C5 C4 1.4(3)
C22 C17 C18 C19 -1.3(4)
C22 C21 C20 C19 0.6(5)
C16 C15 C8 N2 -177.0(2)
C16 C15 C8 C9 3.6(4)
C10 C9 C14 C13 0.7(3)
C10 C11 C12 C13 -0.1(4)
C18 C17 C22 C21 2.3(4)
C21 C20 C19 C18 0.4(5)
C2 C3 C4 C5 -0.5(4)
C4 C3 C2 C1 1.1(4)
